data_4102468
loop_
_publ_author_name
'Yun Xiong'
'Shenglai Yao'
'Robert M\"uller'
'Martin Kaupp'
'Matthias Driess'

_publ_contact_author_address
;Technische Universitaet Berlin
Institute of Chemistry: Metalorganics and Inorganic Materials 
Sekretariat C2  Strasse des 17. Juni 135
10623 Berlin Germany
;
_publ_contact_author_email matthias.driess@tu-berlin.de
_publ_contact_author_fax +49(0)30-314-29732
_publ_contact_author_phone +49(0)30-314-29731
_publ_section_title
;
 Activation of Ammonia by a Si=O Double Bond and Formation of a Unique
 Pair of Sila-Hemiaminal and Silanoic Amide Tautomers
;
_journal_name_full 'Journal of the American Chemical Society'
_journal_page_first 6912
_journal_page_last 6913
_journal_paper_doi 10.1021/ja1031024
_journal_volume 132
_journal_year 2010
_chemical_formula_sum 'C38 H54 Cl4 N4 O Si'
_chemical_formula_weight 752.74
_chemical_name_systematic
; 
 ? 
;
_space_group_IT_number 2
_symmetry_cell_setting triclinic
_symmetry_space_group_name_Hall '-P 1'
_symmetry_space_group_name_H-M 'P -1'
_atom_sites_solution_hydrogens geom
_atom_sites_solution_primary direct
_atom_sites_solution_secondary difmap
_audit_creation_method
;
CrysAlis RED, Oxford Diffraction Ltd.,
Version 1.171.31.8 (release 12-01-2007 CrysAlis171 .NET)
(compiled Jan 12 2007,17:49:11)
;
_cell_angle_alpha 95.548(3)
_cell_angle_beta 104.500(3)
_cell_angle_gamma 94.189(3)
_cell_formula_units_Z 2
_cell_length_a 9.2101(3)
_cell_length_b 12.0914(4)
_cell_length_c 18.2291(7)
_cell_measurement_reflns_used 10606
_cell_measurement_temperature 150(2)
_cell_measurement_theta_max 32.3023
_cell_measurement_theta_min 3.0897
_cell_volume 1946.19(12)
_computing_cell_refinement
;
CrysAlis RED, Oxford Diffraction Ltd.,
Version 1.171.31.8 (release 12-01-2007 CrysAlis171 .NET)
(compiled Jan 12 2007,17:49:11)
;
_computing_data_collection
;
CrysAlis CCD, Oxford Diffraction Ltd.,
Version 1.171.31.8 (release 12-01-2007 CrysAlis171 .NET)
(compiled Jan 12 2007,17:49:11)
;
_computing_data_reduction
;
CrysAlis RED, Oxford Diffraction Ltd.,
Version 1.171.31.8 (release 12-01-2007 CrysAlis171 .NET)
(compiled Jan 12 2007,17:49:11)
;
_computing_publication_material 'SHELXL-97 (Sheldrick, 1997)'
_computing_structure_refinement 'SHELXL-97 (Sheldrick, 1997)'
_computing_structure_solution 'SHELXS-97 (Sheldrick, 1990)'
_diffrn_ambient_temperature 150(2)
_diffrn_measured_fraction_theta_full 0.996
_diffrn_measured_fraction_theta_max 0.996
_diffrn_measurement_device_type 'Oxford Diffraction Xcalibur S Sapphire'
_diffrn_measurement_method \w
_diffrn_radiation_monochromator graphite
_diffrn_radiation_source 'Enhance (Mo) X-ray Source'
_diffrn_radiation_type MoK\a
_diffrn_radiation_wavelength 0.71073
_diffrn_reflns_av_R_equivalents 0.0296
_diffrn_reflns_av_sigmaI/netI 0.0354
_diffrn_reflns_limit_h_max 10
_diffrn_reflns_limit_h_min -10
_diffrn_reflns_limit_k_max 14
_diffrn_reflns_limit_k_min -12
_diffrn_reflns_limit_l_max 21
_diffrn_reflns_limit_l_min -21
_diffrn_reflns_number 13903
_diffrn_reflns_theta_full 25.00
_diffrn_reflns_theta_max 25.00
_diffrn_reflns_theta_min 3.11
_exptl_absorpt_coefficient_mu 0.370
_exptl_absorpt_correction_T_max 0.9164
_exptl_absorpt_correction_T_min 0.8844
_exptl_absorpt_correction_type multi-scan
_exptl_absorpt_process_details
;
CrysAlis RED, Oxford Diffraction Ltd.,
Version 1.171.32.24 (release 21-04-2008 CrysAlis171 .NET)
(compiled Apr 21 2008,18:23:10)
empirical absorption correction using spherical harmonics,
 implemented in SCALE3 ABSPACK scaling algorithm.
;
_exptl_crystal_colour yellow
_exptl_crystal_density_diffrn 1.285
_exptl_crystal_density_method 'not measured'
_exptl_crystal_description block
_exptl_crystal_F_000 800
_exptl_crystal_size_max 0.34
_exptl_crystal_size_mid 0.28
_exptl_crystal_size_min 0.24
_refine_diff_density_max 0.541
_refine_diff_density_min -0.361
_refine_diff_density_rms 0.070
_refine_ls_extinction_method none
_refine_ls_goodness_of_fit_ref 1.118
_refine_ls_hydrogen_treatment constr
_refine_ls_matrix_type full
_refine_ls_number_parameters 444
_refine_ls_number_reflns 6834
_refine_ls_number_restraints 0
_refine_ls_restrained_S_all 1.118
_refine_ls_R_factor_all 0.0668
_refine_ls_R_factor_gt 0.0543
_refine_ls_shift/su_max 0.000
_refine_ls_shift/su_mean 0.000
_refine_ls_structure_factor_coef Fsqd
_refine_ls_weighting_details 'calc w=1/[\s^2^(Fo^2^)+(0.0744P)^2^+1.1770P] where P=(Fo^2^+2Fc^2^)/3'
_refine_ls_weighting_scheme calc
_refine_ls_wR_factor_gt 0.1332
_refine_ls_wR_factor_ref 0.1393
_reflns_number_gt 5889
_reflns_number_total 6834
_reflns_threshold_expression >2sigma(I)
_cod_data_source_file ja1031024_si_002_2.cif
_cod_data_source_block Compound3
_cod_database_code 4102468

loop_
_symmetry_equiv_pos_as_xyz
'x, y, z'
'-x, -y, -z'

loop_
_atom_site_label
_atom_site_type_symbol
_atom_site_fract_x
_atom_site_fract_y
_atom_site_fract_z
_atom_site_U_iso_or_equiv
_atom_site_adp_type
_atom_site_occupancy
_atom_site_symmetry_multiplicity
_atom_site_calc_flag
_atom_site_refinement_flags
Cl1 Cl 0.33546(9) 1.42454(8) 0.19271(5) 0.0507(2) Uani 1 1 d .
Si1 Si 0.76826(7) 0.78199(5) 0.27259(4) 0.01544(17) Uani 1 1 d .
O1 O 0.60244(19) 0.74753(14) 0.22799(10) 0.0206(4) Uani 1 1 d .
N1 N 0.8275(2) 0.92295(16) 0.30377(11) 0.0163(4) Uani 1 1 d .
C1 C 1.0093(3) 1.0710(2) 0.38604(15) 0.0260(6) Uani 1 1 d .
H1A H 0.9625 1.1260 0.3570 0.031 Uiso 1 1 calc R
H1B H 1.0940 1.0925 0.4284 0.031 Uiso 1 1 calc R
Cl2 Cl 0.54434(9) 1.44924(6) 0.09765(4) 0.0363(2) Uani 1 1 d .
N2 N 0.8497(2) 0.71423(16) 0.35060(11) 0.0175(4) Uani 1 1 d .
C2 C 0.9532(3) 0.9580(2) 0.36631(14) 0.0216(6) Uani 1 1 d .
Cl3 Cl 0.29658(9) 0.93342(6) 0.08606(5) 0.0386(2) Uani 1 1 d .
N3 N 0.8798(2) 0.74371(16) 0.20336(12) 0.0179(4) Uani 1 1 d .
C3 C 1.0192(3) 0.8783(2) 0.41285(14) 0.0204(5) Uani 1 1 d .
H3 H 1.1092 0.9052 0.4508 0.025 Uiso 1 1 calc R
Cl4 Cl 0.51431(9) 0.84804(6) 0.00798(4) 0.0376(2) Uani 1 1 d .
N4 N 1.1137(3) 0.65828(19) 0.04162(13) 0.0290(5) Uani 1 1 d .
C4 C 0.9705(3) 0.7662(2) 0.41067(14) 0.0207(5) Uani 1 1 d .
C5 C 1.0430(3) 0.7039(2) 0.47088(15) 0.0271(6) Uani 1 1 d .
H5A H 1.1195 0.7537 0.5094 0.041 Uiso 1 1 calc R
H5B H 1.0911 0.6435 0.4495 0.041 Uiso 1 1 calc R
H5C H 0.9676 0.6721 0.4946 0.041 Uiso 1 1 calc R
C6 C 0.7503(3) 1.01043(19) 0.26502(14) 0.0189(5) Uani 1 1 d .
C7 C 0.8146(3) 1.0665(2) 0.21503(14) 0.0204(5) Uani 1 1 d .
C8 C 0.7398(3) 1.1533(2) 0.18112(15) 0.0240(6) Uani 1 1 d .
H8 H 0.7812 1.1923 0.1470 0.029 Uiso 1 1 calc R
C9 C 0.6079(3) 1.1830(2) 0.19626(16) 0.0262(6) Uani 1 1 d .
H9 H 0.5591 1.2418 0.1727 0.031 Uiso 1 1 calc R
C10 C 0.5466(3) 1.1272(2) 0.24572(16) 0.0249(6) Uani 1 1 d .
H10 H 0.4559 1.1486 0.2561 0.030 Uiso 1 1 calc R
C11 C 0.6153(3) 1.0398(2) 0.28095(14) 0.0200(5) Uani 1 1 d .
C12 C 0.5442(3) 0.9799(2) 0.33529(15) 0.0233(6) Uani 1 1 d .
H12 H 0.5552 0.8985 0.3256 0.028 Uiso 1 1 calc R
C13 C 0.3761(3) 0.9921(3) 0.32333(19) 0.0345(7) Uani 1 1 d .
H13A H 0.3620 1.0705 0.3363 0.052 Uiso 1 1 calc R
H13B H 0.3354 0.9459 0.3562 0.052 Uiso 1 1 calc R
H13C H 0.3232 0.9679 0.2698 0.052 Uiso 1 1 calc R
C14 C 0.6283(3) 1.0195(3) 0.41870(17) 0.0353(7) Uani 1 1 d .
H14A H 0.7348 1.0069 0.4269 0.053 Uiso 1 1 calc R
H14B H 0.5838 0.9776 0.4525 0.053 Uiso 1 1 calc R
H14C H 0.6201 1.0994 0.4300 0.053 Uiso 1 1 calc R
C15 C 0.9566(3) 1.0374(2) 0.19282(15) 0.0236(6) Uani 1 1 d .
H15 H 1.0014 0.9796 0.2248 0.028 Uiso 1 1 calc R
C16 C 0.9183(3) 0.9876(3) 0.10949(17) 0.0322(7) Uani 1 1 d .
H16A H 0.8375 0.9265 0.1002 0.048 Uiso 1 1 calc R
H16B H 1.0079 0.9588 0.0980 0.048 Uiso 1 1 calc R
H16C H 0.8850 1.0454 0.0767 0.048 Uiso 1 1 calc R
C17 C 1.0759(3) 1.1385(2) 0.20642(18) 0.0338(7) Uani 1 1 d .
H17A H 1.0330 1.1977 0.1773 0.051 Uiso 1 1 calc R
H17B H 1.1636 1.1158 0.1897 0.051 Uiso 1 1 calc R
H17C H 1.1069 1.1663 0.2609 0.051 Uiso 1 1 calc R
C18 C 0.7830(3) 0.60600(19) 0.36038(14) 0.0181(5) Uani 1 1 d .
C19 C 0.6556(3) 0.6005(2) 0.38919(15) 0.0221(6) Uani 1 1 d .
C20 C 0.5915(3) 0.4956(2) 0.39787(16) 0.0267(6) Uani 1 1 d .
H20 H 0.5048 0.4907 0.4172 0.032 Uiso 1 1 calc R
C21 C 0.6518(3) 0.3992(2) 0.37881(16) 0.0274(6) Uani 1 1 d .
H21 H 0.6057 0.3285 0.3841 0.033 Uiso 1 1 calc R
C22 C 0.7792(3) 0.4053(2) 0.35212(15) 0.0244(6) Uani 1 1 d .
H22 H 0.8208 0.3386 0.3398 0.029 Uiso 1 1 calc R
C23 C 0.8483(3) 0.5080(2) 0.34280(14) 0.0197(5) Uani 1 1 d .
C24 C 0.9881(3) 0.5088(2) 0.31290(15) 0.0221(6) Uani 1 1 d .
H24 H 1.0326 0.5881 0.3184 0.027 Uiso 1 1 calc R
C25 C 0.9478(3) 0.4640(2) 0.22824(16) 0.0270(6) Uani 1 1 d .
H25A H 0.9042 0.3861 0.2213 0.041 Uiso 1 1 calc R
H25B H 1.0389 0.4683 0.2097 0.041 Uiso 1 1 calc R
H25C H 0.8743 0.5090 0.1994 0.041 Uiso 1 1 calc R
C26 C 1.1086(3) 0.4420(2) 0.35769(18) 0.0308(6) Uani 1 1 d .
H26A H 1.1311 0.4686 0.4122 0.046 Uiso 1 1 calc R
H26B H 1.2005 0.4520 0.3402 0.046 Uiso 1 1 calc R
H26C H 1.0711 0.3626 0.3492 0.046 Uiso 1 1 calc R
C27 C 0.5888(3) 0.7044(2) 0.41535(16) 0.0268(6) Uani 1 1 d .
H27 H 0.6394 0.7701 0.3990 0.032 Uiso 1 1 calc R
C28 C 0.4213(4) 0.7003(3) 0.3788(2) 0.0506(9) Uani 1 1 d .
H28A H 0.4032 0.6917 0.3232 0.076 Uiso 1 1 calc R
H28B H 0.3841 0.7697 0.3955 0.076 Uiso 1 1 calc R
H28C H 0.3684 0.6368 0.3942 0.076 Uiso 1 1 calc R
C29 C 0.6235(4) 0.7216(3) 0.50228(18) 0.0429(8) Uani 1 1 d .
H29A H 0.5906 0.7930 0.5187 0.064 Uiso 1 1 calc R
H29B H 0.7322 0.7222 0.5241 0.064 Uiso 1 1 calc R
H29C H 0.5699 0.6607 0.5199 0.064 Uiso 1 1 calc R
C30 C 0.8070(3) 0.7082(2) 0.12969(14) 0.0213(5) Uani 1 1 d .
H30 H 0.6999 0.7024 0.1154 0.026 Uiso 1 1 calc R
C31 C 0.8794(3) 0.6806(2) 0.07530(15) 0.0252(6) Uani 1 1 d .
H31 H 0.8229 0.6576 0.0242 0.030 Uiso 1 1 calc R
C32 C 1.0391(3) 0.6858(2) 0.09439(15) 0.0236(6) Uani 1 1 d .
C33 C 1.1136(3) 0.7217(2) 0.17192(15) 0.0229(6) Uani 1 1 d .
H33 H 1.2204 0.7257 0.1886 0.027 Uiso 1 1 calc R
C34 C 1.0327(3) 0.7504(2) 0.22246(14) 0.0209(5) Uani 1 1 d .
H34 H 1.0857 0.7765 0.2737 0.025 Uiso 1 1 calc R
C35 C 1.2722(4) 0.6408(3) 0.06072(19) 0.0372(7) Uani 1 1 d .
H35A H 1.3205 0.6755 0.1128 0.056 Uiso 1 1 calc R
H35B H 1.3206 0.6745 0.0250 0.056 Uiso 1 1 calc R
H35C H 1.2825 0.5605 0.0573 0.056 Uiso 1 1 calc R
C36 C 1.0354(4) 0.6364(3) -0.03902(17) 0.0390(7) Uani 1 1 d .
H36A H 0.9758 0.5634 -0.0490 0.058 Uiso 1 1 calc R
H36B H 1.1092 0.6363 -0.0695 0.058 Uiso 1 1 calc R
H36C H 0.9683 0.6946 -0.0528 0.058 Uiso 1 1 calc R
C37 C 0.5147(3) 1.4840(2) 0.18965(16) 0.0288(6) Uani 1 1 d .
H37A H 0.5940 1.4558 0.2287 0.035 Uiso 1 1 calc R
H37B H 0.5215 1.5662 0.2013 0.035 Uiso 1 1 calc R
C38 C 0.4878(3) 0.9100(2) 0.09539(16) 0.0301(6) Uani 1 1 d .
H38A H 0.5193 0.8604 0.1354 0.036 Uiso 1 1 calc R
H38B H 0.5519 0.9820 0.1114 0.036 Uiso 1 1 calc R

loop_
_atom_site_aniso_label
_atom_site_aniso_U_11
_atom_site_aniso_U_22
_atom_site_aniso_U_33
_atom_site_aniso_U_23
_atom_site_aniso_U_13
_atom_site_aniso_U_12
Cl1 0.0341(5) 0.0641(6) 0.0556(5) 0.0090(4) 0.0166(4) -0.0038(4)
Si1 0.0186(4) 0.0098(3) 0.0180(3) 0.0021(2) 0.0043(3) 0.0032(3)
O1 0.0230(10) 0.0138(8) 0.0244(9) 0.0012(7) 0.0049(7) 0.0036(7)
N1 0.0196(11) 0.0103(10) 0.0187(10) 0.0018(8) 0.0036(8) 0.0044(8)
C1 0.0316(15) 0.0146(13) 0.0259(14) -0.0011(10) -0.0010(11) -0.0013(11)
Cl2 0.0413(4) 0.0342(4) 0.0363(4) 0.0040(3) 0.0137(3) 0.0102(3)
N2 0.0220(11) 0.0109(10) 0.0201(11) 0.0036(8) 0.0053(9) 0.0037(8)
C2 0.0221(14) 0.0204(13) 0.0217(13) -0.0009(10) 0.0065(11) 0.0007(10)
Cl3 0.0319(4) 0.0357(4) 0.0478(5) 0.0059(3) 0.0081(3) 0.0082(3)
N3 0.0230(12) 0.0113(10) 0.0200(11) 0.0033(8) 0.0057(9) 0.0043(8)
C3 0.0188(13) 0.0182(13) 0.0214(13) 0.0001(10) 0.0008(10) 0.0012(10)
Cl4 0.0451(5) 0.0362(4) 0.0320(4) 0.0031(3) 0.0108(3) 0.0049(3)
N4 0.0384(14) 0.0260(12) 0.0276(12) 0.0035(10) 0.0163(11) 0.0083(10)
C4 0.0211(13) 0.0223(13) 0.0188(12) 0.0003(10) 0.0048(10) 0.0075(10)
C5 0.0352(16) 0.0201(13) 0.0245(14) 0.0037(11) 0.0034(12) 0.0061(12)
C6 0.0240(14) 0.0102(11) 0.0199(12) 0.0006(9) 0.0014(10) 0.0016(10)
C7 0.0238(14) 0.0100(11) 0.0240(13) 0.0002(10) 0.0004(10) 0.0021(10)
C8 0.0312(15) 0.0120(12) 0.0278(14) 0.0053(10) 0.0045(11) 0.0020(11)
C9 0.0316(16) 0.0117(12) 0.0331(15) 0.0051(11) 0.0018(12) 0.0075(11)
C10 0.0267(15) 0.0146(12) 0.0324(15) -0.0016(11) 0.0054(12) 0.0089(11)
C11 0.0221(14) 0.0130(12) 0.0220(13) -0.0026(10) 0.0019(10) 0.0026(10)
C12 0.0253(14) 0.0171(13) 0.0287(14) 0.0019(11) 0.0082(11) 0.0069(11)
C13 0.0296(16) 0.0324(16) 0.0463(18) 0.0116(14) 0.0148(14) 0.0075(13)
C14 0.0351(17) 0.0427(18) 0.0305(16) 0.0005(13) 0.0139(13) 0.0061(14)
C15 0.0273(15) 0.0159(13) 0.0295(14) 0.0086(11) 0.0084(11) 0.0038(11)
C16 0.0336(17) 0.0304(15) 0.0360(16) 0.0054(13) 0.0131(13) 0.0088(13)
C17 0.0285(16) 0.0265(15) 0.0466(18) 0.0086(13) 0.0083(13) 0.0025(12)
C18 0.0240(13) 0.0109(11) 0.0194(12) 0.0036(9) 0.0045(10) 0.0035(10)
C19 0.0260(14) 0.0171(13) 0.0251(13) 0.0072(10) 0.0072(11) 0.0052(11)
C20 0.0283(15) 0.0238(14) 0.0319(15) 0.0085(11) 0.0127(12) 0.0037(11)
C21 0.0346(16) 0.0157(13) 0.0345(15) 0.0093(11) 0.0117(12) 0.0011(11)
C22 0.0309(15) 0.0138(12) 0.0288(14) 0.0047(10) 0.0067(11) 0.0062(11)
C23 0.0253(14) 0.0138(12) 0.0193(13) 0.0045(10) 0.0030(10) 0.0042(10)
C24 0.0253(14) 0.0138(12) 0.0284(14) 0.0040(10) 0.0076(11) 0.0062(10)
C25 0.0302(15) 0.0223(14) 0.0306(15) 0.0021(11) 0.0113(12) 0.0065(12)
C26 0.0275(15) 0.0245(14) 0.0400(17) 0.0081(12) 0.0048(13) 0.0088(12)
C27 0.0321(16) 0.0177(13) 0.0385(16) 0.0081(11) 0.0205(13) 0.0080(11)
C28 0.0364(19) 0.0340(18) 0.083(3) 0.0064(18) 0.0152(18) 0.0162(15)
C29 0.069(2) 0.0270(16) 0.0410(18) 0.0039(13) 0.0268(17) 0.0122(15)
C30 0.0262(14) 0.0153(12) 0.0214(13) 0.0023(10) 0.0039(11) 0.0032(10)
C31 0.0355(16) 0.0202(13) 0.0195(13) 0.0026(10) 0.0052(11) 0.0056(11)
C32 0.0335(16) 0.0125(12) 0.0289(14) 0.0060(10) 0.0131(12) 0.0055(11)
C33 0.0242(14) 0.0183(13) 0.0282(14) 0.0057(11) 0.0088(11) 0.0052(11)
C34 0.0275(15) 0.0145(12) 0.0207(13) 0.0035(10) 0.0053(11) 0.0041(10)
C35 0.0403(18) 0.0304(16) 0.0472(19) 0.0012(14) 0.0229(15) 0.0084(14)
C36 0.056(2) 0.0387(18) 0.0275(15) 0.0027(13) 0.0189(14) 0.0101(15)
C37 0.0295(16) 0.0261(14) 0.0289(15) 0.0000(12) 0.0057(12) 0.0010(12)
C38 0.0316(16) 0.0252(14) 0.0301(15) 0.0016(12) 0.0021(12) 0.0044(12)

loop_
_atom_type_symbol
_atom_type_description
_atom_type_scat_dispersion_real
_atom_type_scat_dispersion_imag
_atom_type_scat_source
C C 0.0033 0.0016 'International Tables Vol C Tables 4.2.6.8 and 6.1.1.4'
H H 0.0000 0.0000 'International Tables Vol C Tables 4.2.6.8 and 6.1.1.4'
N N 0.0061 0.0033 'International Tables Vol C Tables 4.2.6.8 and 6.1.1.4'
O O 0.0106 0.0060 'International Tables Vol C Tables 4.2.6.8 and 6.1.1.4'
Si Si 0.0817 0.0704 'International Tables Vol C Tables 4.2.6.8 and 6.1.1.4'
Cl Cl 0.1484 0.1585 'International Tables Vol C Tables 4.2.6.8 and 6.1.1.4'

loop_
_geom_angle_atom_site_label_1
_geom_angle_atom_site_label_2
_geom_angle_atom_site_label_3
_geom_angle
O1 Si1 N2 119.84(10)
O1 Si1 N1 119.15(10)
N2 Si1 N1 103.88(10)
O1 Si1 N3 104.73(10)
N2 Si1 N3 102.87(10)
N1 Si1 N3 104.16(10)
C2 N1 C6 116.75(19)
C2 N1 Si1 122.12(17)
C6 N1 Si1 121.13(16)
C4 N2 C18 117.1(2)
C4 N2 Si1 122.16(16)
C18 N2 Si1 120.39(16)
C1 C2 N1 121.6(2)
C1 C2 C3 119.0(2)
N1 C2 C3 119.2(2)
C30 N3 C34 117.3(2)
C30 N3 Si1 119.31(18)
C34 N3 Si1 123.41(17)
C4 C3 C2 129.0(2)
C32 N4 C35 123.2(2)
C32 N4 C36 121.0(3)
C35 N4 C36 115.6(2)
C3 C4 N2 120.1(2)
C3 C4 C5 119.6(2)
N2 C4 C5 120.3(2)
C7 C6 C11 121.4(2)
C7 C6 N1 119.6(2)
C11 C6 N1 119.0(2)
C6 C7 C8 117.9(2)
C6 C7 C15 124.6(2)
C8 C7 C15 117.5(2)
C9 C8 C7 121.4(3)
C8 C9 C10 120.0(2)
C9 C10 C11 121.4(3)
C10 C11 C6 118.1(2)
C10 C11 C12 119.9(2)
C6 C11 C12 122.0(2)
C11 C12 C13 113.6(2)
C11 C12 C14 110.8(2)
C13 C12 C14 109.8(2)
C7 C15 C16 110.3(2)
C7 C15 C17 112.8(2)
C16 C15 C17 109.6(2)
C19 C18 C23 120.6(2)
C19 C18 N2 119.1(2)
C23 C18 N2 120.2(2)
C20 C19 C18 118.6(2)
C20 C19 C27 118.6(2)
C18 C19 C27 122.7(2)
C21 C20 C19 121.1(3)
C22 C21 C20 120.0(2)
C21 C22 C23 121.2(3)
C22 C23 C18 118.3(2)
C22 C23 C24 118.6(2)
C18 C23 C24 123.1(2)
C23 C24 C25 110.9(2)
C23 C24 C26 112.6(2)
C25 C24 C26 109.6(2)
C28 C27 C29 111.5(3)
C28 C27 C19 112.2(2)
C29 C27 C19 110.2(2)
N3 C30 C31 123.2(3)
C30 C31 C32 120.3(3)
N4 C32 C33 122.7(3)
N4 C32 C31 121.5(3)
C33 C32 C31 115.8(2)
C34 C33 C32 120.2(3)
N3 C34 C33 123.2(2)
Cl1 C37 Cl2 110.24(15)
Cl3 C38 Cl4 111.12(15)

loop_
_geom_bond_atom_site_label_1
_geom_bond_atom_site_label_2
_geom_bond_distance
Cl1 C37 1.768(3)
Si1 O1 1.5449(18)
Si1 N2 1.743(2)
Si1 N1 1.746(2)
Si1 N3 1.862(2)
N1 C2 1.412(3)
N1 C6 1.458(3)
C1 C2 1.404(4)
Cl2 C37 1.781(3)
N2 C4 1.409(3)
N2 C18 1.451(3)
C2 C3 1.416(4)
Cl3 C38 1.773(3)
N3 C30 1.354(3)
N3 C34 1.358(3)
C3 C4 1.390(4)
Cl4 C38 1.775(3)
N4 C32 1.346(4)
N4 C35 1.450(4)
N4 C36 1.455(4)
C4 C5 1.444(4)
C6 C7 1.404(4)
C6 C11 1.407(4)
C7 C8 1.406(4)
C7 C15 1.517(4)
C8 C9 1.376(4)
C9 C10 1.380(4)
C10 C11 1.399(4)
C11 C12 1.526(4)
C12 C13 1.529(4)
C12 C14 1.535(4)
C15 C16 1.523(4)
C15 C17 1.539(4)
C18 C19 1.400(4)
C18 C23 1.413(3)
C19 C20 1.399(4)
C19 C27 1.526(4)
C20 C21 1.379(4)
C21 C22 1.378(4)
C22 C23 1.398(4)
C23 C24 1.519(4)
C24 C25 1.528(4)
C24 C26 1.535(4)
C27 C28 1.514(4)
C27 C29 1.526(4)
C30 C31 1.356(4)
C31 C32 1.419(4)
C32 C33 1.417(4)
C33 C34 1.358(4)
